data_1001821
loop_
_publ_author_name
'Roussel, P'
'Mather, G'
'Domenges, B'
'Groult, D'
'Labbe, P'

_publ_section_title
;
Structural investigation of P4 W24 O80: A new monophosphate tungsten
bronze
;
_journal_coden_ASTM ASBSDK
_journal_name_full 'Acta Crystallographica B (39,1983-)'
_journal_page_first 365
_journal_page_last 375
_journal_volume 54
_journal_year 1998
_chemical_formula_structural 'P4 W24 O80'
_chemical_formula_sum 'O80 P4 W24'
_chemical_name_systematic 'Phosphorus tungsten oxide (4/24/80)'
_space_group_IT_number 19
_symmetry_cell_setting orthorhombic
_symmetry_Int_Tables_number 19
_symmetry_space_group_name_Hall 'P 2ac 2ab'
_symmetry_space_group_name_H-M 'P 21 21 21'
_cell_angle_alpha 90
_cell_angle_beta 90
_cell_angle_gamma 90
_cell_formula_units_Z 1
_cell_length_a 5.312(1)
_cell_length_b 6.5557(8)
_cell_length_c 42.196(8)
_cell_volume 1469.4
_refine_ls_R_factor_all 0.0284
_cod_database_code 1001821

loop_
_symmetry_equiv_pos_as_xyz
x,y,z
1/2-x,-y,1/2+z
1/2+x,1/2-y,-z
-x,1/2+y,1/2-z

loop_
_atom_site_aniso_label
_atom_site_aniso_U_11
_atom_site_aniso_U_12
_atom_site_aniso_U_13
_atom_site_aniso_U_22
_atom_site_aniso_U_23
_atom_site_aniso_U_33
W1 0.0084(4) 0.0055(8) -0.0043(1) 0.0081(2) -0.00256(3) 0.005773(5)
W2 0.0092(5) 0.0045(9) -0.0056(1) 0.0075(2) -0.00156(3) 0.007036(5)
W3 0.0110(5) -0.002(1) 0.0042(2) 0.0099(2) -0.00233(2) 0.008389(5)
W4 0.0051(5) 0.0011(6) -0.00503(9) 0.0115(2) -0.00196(3) 0.008840(5)
W5 0.0099(7) -0.0026(6) 0.00597(9) 0.0088(2) -0.00101(3) 0.007397(6)
W6 0.0093(6) -0.0027(7) 0.0019(1) 0.0066(2) -0.00130(3) 0.006494(5)

loop_
_atom_site_label
_atom_site_type_symbol
_atom_site_symmetry_multiplicity
_atom_site_Wyckoff_symbol
_atom_site_fract_x
_atom_site_fract_y
_atom_site_fract_z
_atom_site_occupancy
_atom_site_attached_hydrogens
_atom_site_calc_flag
W1 W6+ 4 a 0.2431(7) 0.4272(2) 0.69885(3) 1. 0 d
W2 W6+ 4 a 0.251(1) 0.0996(2) 0.62523(3) 1. 0 d
W3 W6+ 4 a 0.2526(8) 0.7578(2) 0.55324(3) 1. 0 d
W4 W6+ 4 a 0.2622(6) 0.4137(3) 0.48215(3) 1. 0 d
W5 W6+ 4 a 0.7626(7) 0.4299(2) 0.58941(3) 1. 0 d
W6 W6+ 4 a 0.7592(6) 0.7693(2) 0.66258(3) 1. 0 d
P1 P5+ 4 a 0.762(3) 0.1144(8) 0.7243(1) 1. 0 d
O1 O2- 4 a 0.73(1) 0.058(3) 0.7590(5) 1. 0 d
O2 O2- 4 a 0.547(7) 0.263(5) 0.7170(8) 1. 0 d
O3 O2- 4 a 0.025(5) 0.211(4) 0.7193(7) 1. 0 d
O4 O2- 4 a -0.022(5) 0.566(4) 0.6888(6) 1. 0 d
O5 O2- 4 a 0.477(5) 0.609(4) 0.6837(6) 1. 0 d
O6 O2- 4 a 0.26(1) 0.258(3) 0.6649(5) 1. 0 d
O7 O2- 4 a 0.537(6) 0.946(4) 0.6466(7) 1. 0 d
O8 O2- 4 a 0.038(6) 0.902(5) 0.6487(7) 1. 0 d
O9 O2- 4 a 0.469(6) 0.269(4) 0.6064(6) 1. 0 d
O10 O2- 4 a -0.036(5) 0.244(3) 0.6166(5) 1. 0 d
O11 O2- 4 a 0.269(8) -0.066(3) 0.5920(4) 1. 0 d
O12 O2- 4 a 0.547(6) 0.626(4) 0.5735(7) 1. 0 d
O13 O2- 4 a 0.043(6) 0.564(4) 0.5744(6) 1. 0 d
O14 O2- 4 a 0.475(6) 0.935(4) 0.5321(5) 1. 0 d
O15 O2- 4 a -0.037(5) 0.898(4) 0.5412(5) 1. 0 d
O16 O2- 4 a 0.233(6) 0.591(3) 0.5181(4) 1. 0 d
O17 O2- 4 a 0.542(5) 0.281(3) 0.4988(6) 1. 0 d
O18 O2- 4 a 0.772(7) 0.256(4) 0.5556(6) 1. 0 d
O19 O2- 4 a 0.778(7) 0.582(4) 0.6302(5) 1. 0 d
O20 O2- 4 a 0.726(7) -0.086(3) 0.7044(5) 1. 0 d

loop_
_atom_type_symbol
_atom_type_oxidation_number
W6+ 5.833
P5+ 5.000
O2- -2.000
